data_4346365
loop_
_publ_author_name
'Behrle, Andrew C.'
'Kerridge, Andrew'
'Walensky, Justin R.'

_publ_section_title
;
 Dithio- and Diselenophosphinate Thorium(IV) and Uranium(IV) Complexes:
 Molecular and Electronic Structures, Spectroscopy, and Transmetalation
 Reactivity.
;
_journal_issue 24
_journal_name_full 'Inorganic chemistry'
_journal_page_first 11625
_journal_page_last 11636
_journal_paper_doi 10.1021/acs.inorgchem.5b01342
_journal_volume 54
_journal_year 2015
_chemical_formula_moiety 'C24 H56 P4 Se8 Th'
_chemical_formula_sum 'C24 H56 P4 Se8 Th'
_chemical_formula_weight 1332.28
_space_group_crystal_system monoclinic
_space_group_IT_number 9
_space_group_name_Hall 'C -2yc'
_space_group_name_H-M_alt 'C 1 c 1'
_symmetry_cell_setting monoclinic
_symmetry_Int_Tables_number 9
_symmetry_space_group_name_H-M 'C 1 c 1'
_atom_sites_solution_hydrogens geom
_audit_creation_method SHELXL-2014/7
_cell_angle_alpha 90
_cell_angle_beta 96.522(2)
_cell_angle_gamma 90
_cell_formula_units_Z 4
_cell_length_a 16.854(3)
_cell_length_b 13.348(3)
_cell_length_c 18.538(4)
_cell_measurement_reflns_used 9969
_cell_measurement_temperature 173(2)
_cell_measurement_theta_max 27.50
_cell_measurement_theta_min 2.17
_cell_volume 4143.5(15)
_computing_cell_refinement 'APEX2 (Bruker AXS, 2008)'
_computing_data_collection 'APEX2 (Bruker AXS, 2008)'
_computing_data_reduction 'APEX2 (Bruker AXS, 2008)'
_computing_molecular_graphics 'X-SEED, Barbour, 2001'
_computing_publication_material 'CIFTAB (Sheldrick, 2013)'
_computing_structure_refinement 'SHELXL-2013 (Sheldrick, 2013)'
_computing_structure_solution 'SHELXS-2013 (Sheldrick, 2013)'
_diffrn_ambient_temperature 173(2)
_diffrn_measured_fraction_theta_full 1.000
_diffrn_measured_fraction_theta_max 0.997
_diffrn_measurement_device_type 'Bruker APEXII CCD area detector'
_diffrn_measurement_method 'omega scans'
_diffrn_radiation_type MoK\a
_diffrn_radiation_wavelength 0.71073
_diffrn_reflns_av_R_equivalents 0.0282
_diffrn_reflns_av_unetI/netI 0.0357
_diffrn_reflns_Laue_measured_fraction_full 1.000
_diffrn_reflns_Laue_measured_fraction_max 0.997
_diffrn_reflns_limit_h_max 21
_diffrn_reflns_limit_h_min -21
_diffrn_reflns_limit_k_max 17
_diffrn_reflns_limit_k_min -17
_diffrn_reflns_limit_l_max 23
_diffrn_reflns_limit_l_min -23
_diffrn_reflns_number 23841
_diffrn_reflns_point_group_measured_fraction_full 1.000
_diffrn_reflns_point_group_measured_fraction_max 0.997
_diffrn_reflns_theta_full 25.242
_diffrn_reflns_theta_max 27.519
_diffrn_reflns_theta_min 1.951
_diffrn_standards_decay_% 0.0
_exptl_absorpt_coefficient_mu 10.796
_exptl_absorpt_correction_T_max 0.412
_exptl_absorpt_correction_T_min 0.272
_exptl_absorpt_correction_type multi-scan
_exptl_absorpt_process_details
;
 Data were corrected for decay and absorption using the program SADABS 
 (Sheldrick, G. M. (2003). SADABS. Version 2.10. University of
 G\"ottingen, Germany).
;
_exptl_crystal_colour colorless
_exptl_crystal_density_diffrn 2.136
_exptl_crystal_description prism
_exptl_crystal_F_000 2488
_exptl_crystal_size_max 0.250
_exptl_crystal_size_mid 0.250
_exptl_crystal_size_min 0.100
_exptl_transmission_factor_max 0.7455
_exptl_transmission_factor_min 0.4918
_refine_diff_density_max 0.546
_refine_diff_density_min -0.845
_refine_diff_density_rms 0.128
_refine_ls_abs_structure_details
;
 Refined as an inversion twin.
;
_refine_ls_abs_structure_Flack 0.396(5)
_refine_ls_extinction_method none
_refine_ls_goodness_of_fit_ref 1.034
_refine_ls_hydrogen_treatment constr
_refine_ls_matrix_type full
_refine_ls_number_parameters 351
_refine_ls_number_reflns 9390
_refine_ls_number_restraints 2
_refine_ls_restrained_S_all 1.034
_refine_ls_R_factor_all 0.0234
_refine_ls_R_factor_gt 0.0209
_refine_ls_shift/su_max 0.001
_refine_ls_shift/su_mean 0.000
_refine_ls_structure_factor_coef Fsqd
_refine_ls_weighting_details 'w=1/[\s^2^(Fo^2^)+(0.0164P)^2^] where P=(Fo^2^+2Fc^2^)/3'
_refine_ls_weighting_scheme calc
_refine_ls_wR_factor_gt 0.0434
_refine_ls_wR_factor_ref 0.0441
_reflns_Friedel_coverage 0.998
_reflns_Friedel_fraction_full 1.000
_reflns_Friedel_fraction_max 0.997
_reflns_number_gt 8911
_reflns_number_total 9390
_reflns_threshold_expression 'I > 2\s(I)'
_cod_data_source_file ic5b01342_si_002.cif
_cod_data_source_block Th[Se2PiPr2]4
_cod_original_cell_volume 4143.3(14)
_cod_original_sg_symbol_H-M 'C c'
_cod_database_code 4346365
_shelx_shelxl_version_number 2014/7
_shelx_space_group_comment
;
The symmetry employed for this shelxl refinement is uniquely defined
by the following loop, which should always be used as a source of
symmetry information in preference to the above space-group names.
They are only intended as comments.
;
_shelx_estimated_absorpt_t_min 0.412
_shelx_estimated_absorpt_t_max 0.412

loop_
_space_group_symop_operation_xyz
'x, y, z'
'x, -y, z+1/2'
'x+1/2, y+1/2, z'
'x+1/2, -y+1/2, z+1/2'

loop_
_atom_site_label
_atom_site_type_symbol
_atom_site_fract_x
_atom_site_fract_y
_atom_site_fract_z
_atom_site_U_iso_or_equiv
_atom_site_adp_type
_atom_site_occupancy
_atom_site_site_symmetry_order
_atom_site_calc_flag
_atom_site_refinement_flags_posn
_atom_site_refinement_flags_adp
Th1 Th 0.88899(2) 0.55448(2) 0.60815(2) 0.01622(5) Uani 1 1 d . .
Se1 Se 0.72554(4) 0.47338(5) 0.63596(4) 0.02448(15) Uani 1 1 d . .
Se2 Se 0.83980(4) 0.39576(5) 0.49656(4) 0.02411(15) Uani 1 1 d . .
Se3 Se 0.93997(4) 0.38246(5) 0.70706(3) 0.02424(15) Uani 1 1 d . .
Se4 Se 1.04395(4) 0.46969(5) 0.56325(3) 0.02257(15) Uani 1 1 d . .
Se5 Se 1.01835(4) 0.68505(6) 0.68756(4) 0.02520(16) Uani 1 1 d . .
Se6 Se 0.83199(4) 0.63248(5) 0.74804(4) 0.02810(16) Uani 1 1 d . .
Se7 Se 0.75959(4) 0.69213(5) 0.53782(4) 0.02295(15) Uani 1 1 d . .
Se8 Se 0.95377(4) 0.67478(5) 0.48668(3) 0.02176(14) Uani 1 1 d . .
P1 P 0.72200(10) 0.39101(12) 0.53431(9) 0.0200(4) Uani 1 1 d . .
P2 P 1.05032(10) 0.37336(13) 0.65837(9) 0.0209(4) Uani 1 1 d . .
P3 P 0.94349(9) 0.71230(13) 0.77351(9) 0.0215(3) Uani 1 1 d . .
P4 P 0.84205(10) 0.75736(12) 0.46965(9) 0.0196(3) Uani 1 1 d . .
C1 C 0.6896(4) 0.2625(5) 0.5509(4) 0.0273(15) Uani 1 1 d . .
H1 H 0.6360 0.2675 0.5688 0.033 Uiso 1 1 calc R U
C2 C 0.7450(6) 0.2126(6) 0.6107(5) 0.050(2) Uani 1 1 d . .
H2A H 0.7996 0.2125 0.5974 0.075 Uiso 1 1 calc R U
H2B H 0.7275 0.1435 0.6172 0.075 Uiso 1 1 calc R U
H2C H 0.7436 0.2497 0.6562 0.075 Uiso 1 1 calc R U
C3 C 0.6794(5) 0.1977(5) 0.4828(4) 0.0346(17) Uani 1 1 d . .
H3A H 0.6668 0.1289 0.4960 0.052 Uiso 1 1 calc R U
H3B H 0.7290 0.1981 0.4600 0.052 Uiso 1 1 calc R U
H3C H 0.6358 0.2244 0.4488 0.052 Uiso 1 1 calc R U
C4 C 0.6501(4) 0.4508(5) 0.4656(3) 0.0237(14) Uani 1 1 d . .
H4 H 0.6638 0.5236 0.4674 0.028 Uiso 1 1 calc R U
C5 C 0.5652(4) 0.4444(5) 0.4864(5) 0.0393(19) Uani 1 1 d . .
H5A H 0.5455 0.3756 0.4796 0.059 Uiso 1 1 calc R U
H5B H 0.5304 0.4898 0.4556 0.059 Uiso 1 1 calc R U
H5C H 0.5651 0.4637 0.5374 0.059 Uiso 1 1 calc R U
C6 C 0.6558(5) 0.4187(6) 0.3879(4) 0.0396(18) Uani 1 1 d . .
H6A H 0.6355 0.4724 0.3548 0.059 Uiso 1 1 calc R U
H6B H 0.6239 0.3580 0.3772 0.059 Uiso 1 1 calc R U
H6C H 0.7117 0.4050 0.3815 0.059 Uiso 1 1 calc R U
C7 C 1.0694(4) 0.2436(5) 0.6327(4) 0.0303(16) Uani 1 1 d . .
H7 H 1.1230 0.2422 0.6145 0.036 Uiso 1 1 calc R U
C8 C 1.0721(6) 0.1707(6) 0.6956(4) 0.054(2) Uani 1 1 d . .
H8A H 1.0797 0.1025 0.6779 0.081 Uiso 1 1 calc R U
H8B H 1.0218 0.1742 0.7173 0.081 Uiso 1 1 calc R U
H8C H 1.1166 0.1881 0.7321 0.081 Uiso 1 1 calc R U
C9 C 1.0087(6) 0.2091(6) 0.5711(5) 0.053(2) Uani 1 1 d . .
H9A H 0.9575 0.1967 0.5897 0.079 Uiso 1 1 calc R U
H9B H 1.0275 0.1471 0.5503 0.079 Uiso 1 1 calc R U
H9C H 1.0020 0.2610 0.5336 0.079 Uiso 1 1 calc R U
C10 C 1.1340(4) 0.4210(5) 0.7222(3) 0.0257(14) Uani 1 1 d . .
H10 H 1.1221 0.4933 0.7303 0.031 Uiso 1 1 calc R U
C11 C 1.2125(4) 0.4189(6) 0.6887(4) 0.0378(18) Uani 1 1 d . .
H11A H 1.2298 0.3493 0.6842 0.057 Uiso 1 1 calc R U
H11B H 1.2532 0.4560 0.7198 0.057 Uiso 1 1 calc R U
H11C H 1.2048 0.4500 0.6405 0.057 Uiso 1 1 calc R U
C12 C 1.1417(5) 0.3720(6) 0.7971(4) 0.0402(18) Uani 1 1 d . .
H12A H 1.1708 0.4169 0.8327 0.060 Uiso 1 1 calc R U
H12B H 1.1709 0.3087 0.7956 0.060 Uiso 1 1 calc R U
H12C H 1.0884 0.3590 0.8113 0.060 Uiso 1 1 calc R U
C13 C 0.9942(5) 0.6718(6) 0.8618(3) 0.0317(17) Uani 1 1 d . .
H13 H 0.9580 0.6868 0.8996 0.038 Uiso 1 1 calc R U
C14 C 1.0081(6) 0.5601(6) 0.8616(4) 0.057(3) Uani 1 1 d . .
H14A H 1.0371 0.5398 0.9081 0.085 Uiso 1 1 calc R U
H14B H 1.0395 0.5427 0.8221 0.085 Uiso 1 1 calc R U
H14C H 0.9566 0.5253 0.8545 0.085 Uiso 1 1 calc R U
C15 C 1.0715(5) 0.7278(8) 0.8817(4) 0.061(3) Uani 1 1 d . .
H15A H 1.1103 0.7081 0.8488 0.091 Uiso 1 1 calc R U
H15B H 1.0926 0.7117 0.9318 0.091 Uiso 1 1 calc R U
H15C H 1.0616 0.8001 0.8774 0.091 Uiso 1 1 calc R U
C16 C 0.9178(4) 0.8467(5) 0.7793(4) 0.0345(16) Uani 1 1 d . .
H16 H 0.8764 0.8599 0.7373 0.041 Uiso 1 1 calc R U
C17 C 0.8772(5) 0.8676(6) 0.8473(4) 0.047(2) Uani 1 1 d . .
H17A H 0.8511 0.9332 0.8429 0.071 Uiso 1 1 calc R U
H17B H 0.9173 0.8674 0.8900 0.071 Uiso 1 1 calc R U
H17C H 0.8373 0.8156 0.8528 0.071 Uiso 1 1 calc R U
C18 C 0.9870(6) 0.9196(6) 0.7702(5) 0.059(3) Uani 1 1 d . .
H18A H 1.0253 0.9185 0.8142 0.089 Uiso 1 1 calc R U
H18B H 0.9658 0.9876 0.7623 0.089 Uiso 1 1 calc R U
H18C H 1.0139 0.8991 0.7284 0.089 Uiso 1 1 calc R U
C19 C 0.8567(4) 0.8902(4) 0.4922(3) 0.0234(13) Uani 1 1 d . .
H19 H 0.8968 0.9174 0.4615 0.028 Uiso 1 1 calc R U
C20 C 0.8905(4) 0.9035(5) 0.5713(4) 0.0346(16) Uani 1 1 d . .
H20A H 0.8488 0.8893 0.6026 0.052 Uiso 1 1 calc R U
H20B H 0.9092 0.9726 0.5792 0.052 Uiso 1 1 calc R U
H20C H 0.9352 0.8572 0.5829 0.052 Uiso 1 1 calc R U
C21 C 0.7796(5) 0.9502(5) 0.4751(5) 0.0390(19) Uani 1 1 d . .
H21A H 0.7885 1.0195 0.4916 0.058 Uiso 1 1 calc R U
H21B H 0.7373 0.9201 0.5001 0.058 Uiso 1 1 calc R U
H21C H 0.7636 0.9496 0.4226 0.058 Uiso 1 1 calc R U
C22 C 0.8010(4) 0.7528(5) 0.3730(3) 0.0273(14) Uani 1 1 d . .
H22 H 0.7482 0.7878 0.3682 0.033 Uiso 1 1 calc R U
C23 C 0.7865(6) 0.6461(6) 0.3477(4) 0.042(2) Uani 1 1 d . .
H23A H 0.8374 0.6097 0.3521 0.063 Uiso 1 1 calc R U
H23B H 0.7629 0.6459 0.2969 0.063 Uiso 1 1 calc R U
H23C H 0.7499 0.6134 0.3778 0.063 Uiso 1 1 calc R U
C24 C 0.8554(5) 0.8095(5) 0.3262(4) 0.0400(18) Uani 1 1 d . .
H24A H 0.8316 0.8087 0.2754 0.060 Uiso 1 1 calc R U
H24B H 0.9079 0.7771 0.3301 0.060 Uiso 1 1 calc R U
H24C H 0.8614 0.8789 0.3431 0.060 Uiso 1 1 calc R U

loop_
_atom_site_aniso_label
_atom_site_aniso_U_11
_atom_site_aniso_U_22
_atom_site_aniso_U_33
_atom_site_aniso_U_23
_atom_site_aniso_U_13
_atom_site_aniso_U_12
Th1 0.01518(9) 0.01782(9) 0.01607(9) 0.00018(10) 0.00348(7) 0.00020(11)
Se1 0.0236(4) 0.0283(4) 0.0232(3) -0.0063(3) 0.0096(3) -0.0076(3)
Se2 0.0202(4) 0.0284(4) 0.0244(3) -0.0075(3) 0.0056(3) -0.0012(3)
Se3 0.0247(4) 0.0266(4) 0.0234(3) 0.0069(3) 0.0111(3) 0.0047(3)
Se4 0.0218(4) 0.0290(3) 0.0182(3) 0.0068(3) 0.0074(3) 0.0066(3)
Se5 0.0197(4) 0.0356(4) 0.0209(3) -0.0031(3) 0.0050(3) -0.0065(3)
Se6 0.0207(3) 0.0377(4) 0.0274(3) -0.0143(3) 0.0094(3) -0.0082(3)
Se7 0.0170(4) 0.0251(4) 0.0278(4) 0.0057(3) 0.0073(3) 0.0030(3)
Se8 0.0186(3) 0.0228(3) 0.0253(3) 0.0047(3) 0.0082(3) 0.0040(3)
P1 0.0186(8) 0.0194(8) 0.0222(8) -0.0022(6) 0.0031(7) -0.0028(6)
P2 0.0205(9) 0.0241(8) 0.0189(8) 0.0041(7) 0.0056(7) 0.0053(7)
P3 0.0179(8) 0.0269(8) 0.0195(8) -0.0055(7) 0.0016(6) -0.0023(7)
P4 0.0183(8) 0.0194(8) 0.0217(8) 0.0029(6) 0.0052(6) 0.0024(6)
C1 0.026(4) 0.024(3) 0.031(4) -0.004(3) 0.004(3) -0.003(3)
C2 0.066(6) 0.034(4) 0.045(5) 0.016(4) -0.015(4) -0.009(4)
C3 0.045(5) 0.019(3) 0.040(4) -0.006(3) 0.004(3) -0.006(3)
C4 0.022(3) 0.022(3) 0.026(4) 0.001(3) -0.001(3) 0.000(3)
C5 0.023(4) 0.032(4) 0.062(5) 0.000(4) -0.001(4) -0.001(3)
C6 0.043(5) 0.042(4) 0.030(4) -0.001(3) -0.011(3) 0.003(4)
C7 0.032(4) 0.027(4) 0.033(4) 0.001(3) 0.011(3) 0.013(3)
C8 0.085(7) 0.033(4) 0.044(5) 0.008(4) 0.006(5) 0.013(4)
C9 0.069(6) 0.030(4) 0.056(6) -0.016(4) -0.008(5) 0.007(4)
C10 0.026(4) 0.030(3) 0.021(3) 0.002(3) 0.000(3) 0.006(3)
C11 0.022(4) 0.050(5) 0.041(4) -0.003(4) 0.002(3) 0.002(3)
C12 0.042(5) 0.051(5) 0.024(4) 0.006(3) -0.008(3) 0.008(4)
C13 0.033(4) 0.049(5) 0.014(3) -0.003(3) 0.002(3) -0.001(3)
C14 0.091(7) 0.059(6) 0.019(4) 0.004(4) 0.000(4) 0.033(5)
C15 0.027(4) 0.113(8) 0.039(5) 0.003(5) -0.012(4) -0.011(5)
C16 0.041(4) 0.027(4) 0.033(4) -0.007(3) -0.003(3) 0.005(3)
C17 0.056(5) 0.040(4) 0.046(5) -0.013(4) 0.006(4) 0.012(4)
C18 0.084(8) 0.031(4) 0.063(6) -0.012(4) 0.016(5) -0.016(5)
C19 0.026(3) 0.017(3) 0.029(3) 0.007(3) 0.009(3) 0.002(2)
C20 0.038(4) 0.028(4) 0.039(4) -0.004(3) 0.010(3) -0.001(3)
C21 0.034(4) 0.031(4) 0.051(5) -0.002(3) 0.002(4) 0.009(3)
C22 0.031(4) 0.034(4) 0.017(3) -0.002(3) -0.001(3) 0.006(3)
C23 0.046(5) 0.048(5) 0.030(4) -0.006(4) -0.005(4) -0.010(4)
C24 0.059(5) 0.037(4) 0.026(4) 0.005(3) 0.013(3) -0.002(4)

loop_
_atom_type_symbol
_atom_type_description
_atom_type_scat_dispersion_real
_atom_type_scat_dispersion_imag
_atom_type_scat_source
C C 0.0033 0.0016 'International Tables Vol C Tables 4.2.6.8 and 6.1.1.4'
H H 0.0000 0.0000 'International Tables Vol C Tables 4.2.6.8 and 6.1.1.4'
P P 0.1023 0.0942 'International Tables Vol C Tables 4.2.6.8 and 6.1.1.4'
Se Se -0.0929 2.2259 'International Tables Vol C Tables 4.2.6.8 and 6.1.1.4'
Th Th -7.2400 8.8979 'International Tables Vol C Tables 4.2.6.8 and 6.1.1.4'

loop_
_geom_angle_atom_site_label_1
_geom_angle_atom_site_label_2
_geom_angle_atom_site_label_3
_geom_angle
Se3 Th1 Se2 85.35(2)
Se3 Th1 Se7 150.26(2)
Se2 Th1 Se7 90.14(2)
Se3 Th1 Se5 90.17(2)
Se2 Th1 Se5 149.66(2)
Se7 Th1 Se5 107.60(2)
Se3 Th1 Se4 71.83(2)
Se2 Th1 Se4 74.26(2)
Se7 Th1 Se4 134.81(2)
Se5 Th1 Se4 75.83(2)
Se3 Th1 Se6 80.66(2)
Se2 Th1 Se6 137.37(2)
Se7 Th1 Se6 82.99(2)
Se5 Th1 Se6 70.74(2)
Se4 Th1 Se6 136.19(2)
Se3 Th1 Se1 80.04(2)
Se2 Th1 Se1 71.56(2)
Se7 Th1 Se1 70.67(2)
Se5 Th1 Se1 137.07(2)
Se4 Th1 Se1 136.97(2)
Se6 Th1 Se1 66.456(19)
Se3 Th1 Se8 138.42(2)
Se2 Th1 Se8 87.54(2)
Se7 Th1 Se8 70.45(2)
Se5 Th1 Se8 76.09(2)
Se4 Th1 Se8 66.81(2)
Se6 Th1 Se8 128.22(2)
Se1 Th1 Se8 135.404(19)
P1 Se1 Th1 88.25(5)
P1 Se2 Th1 89.41(5)
P2 Se3 Th1 89.32(5)
P2 Se4 Th1 87.88(5)
P3 Se5 Th1 90.39(5)
P3 Se6 Th1 90.23(5)
P4 Se7 Th1 90.95(5)
P4 Se8 Th1 89.85(5)
C1 P1 C4 109.6(3)
C1 P1 Se1 107.8(2)
C4 P1 Se1 109.4(2)
C1 P1 Se2 112.3(2)
C4 P1 Se2 108.6(2)
Se1 P1 Se2 109.08(8)
C7 P2 C10 110.3(3)
C7 P2 Se3 110.2(2)
C10 P2 Se3 110.1(2)
C7 P2 Se4 110.0(2)
C10 P2 Se4 106.3(2)
Se3 P2 Se4 109.87(8)
C13 P3 C16 108.7(3)
C13 P3 Se6 110.7(3)
C16 P3 Se6 106.7(2)
C13 P3 Se5 110.7(3)
C16 P3 Se5 111.3(2)
Se6 P3 Se5 108.64(7)
C19 P4 C22 106.2(3)
C19 P4 Se7 109.6(2)
C22 P4 Se7 111.0(2)
C19 P4 Se8 111.4(2)
C22 P4 Se8 110.3(2)
Se7 P4 Se8 108.32(7)
C2 C1 C3 111.0(6)
C2 C1 P1 111.2(5)
C3 C1 P1 113.6(5)
C6 C4 C5 112.8(6)
C6 C4 P1 115.3(5)
C5 C4 P1 111.4(5)
C8 C7 C9 110.0(7)
C8 C7 P2 113.5(5)
C9 C7 P2 111.1(5)
C11 C10 C12 112.0(6)
C11 C10 P2 111.5(5)
C12 C10 P2 114.6(5)
C14 C13 C15 111.1(8)
C14 C13 P3 110.2(5)
C15 C13 P3 111.9(6)
C17 C16 C18 113.0(6)
C17 C16 P3 110.8(5)
C18 C16 P3 114.9(6)
C20 C19 C21 110.8(6)
C20 C19 P4 111.0(4)
C21 C19 P4 111.7(5)
C23 C22 C24 112.1(6)
C23 C22 P4 111.2(5)
C24 C22 P4 110.5(5)

loop_
_geom_bond_atom_site_label_1
_geom_bond_atom_site_label_2
_geom_bond_distance
Th1 Se3 3.0023(8)
Th1 Se2 3.0107(8)
Th1 Se7 3.0308(8)
Th1 Se5 3.0379(8)
Th1 Se4 3.0477(9)
Th1 Se6 3.0492(8)
Th1 Se1 3.0576(9)
Th1 Se8 3.0659(8)
Se1 P1 2.1767(18)
Se2 P1 2.1797(19)
Se3 P2 2.1610(19)
Se4 P2 2.1751(18)
Se5 P3 2.1725(18)
Se6 P3 2.1651(18)
Se7 P4 2.1646(18)
Se8 P4 2.1737(17)
P1 C1 1.836(7)
P1 C4 1.838(6)
P2 C7 1.834(7)
P2 C10 1.848(7)
P3 C13 1.839(7)
P3 C16 1.851(7)
P4 C19 1.832(6)
P4 C22 1.847(6)
C1 C2 1.521(9)
C1 C3 1.523(9)
C4 C6 1.516(9)
C4 C5 1.526(10)
C7 C8 1.515(10)
C7 C9 1.515(10)
C10 C11 1.525(10)
C10 C12 1.527(9)
C13 C14 1.510(10)
C13 C15 1.511(11)
C16 C17 1.527(10)
C16 C18 1.543(11)
C19 C20 1.521(9)
C19 C21 1.529(9)
C22 C23 1.511(10)
C22 C24 1.532(10)

loop_
_geom_torsion_atom_site_label_1
_geom_torsion_atom_site_label_2
_geom_torsion_atom_site_label_3
_geom_torsion_atom_site_label_4
_geom_torsion
C4 P1 C1 C2 -176.6(5)
Se1 P1 C1 C2 -57.6(6)
Se2 P1 C1 C2 62.6(6)
C4 P1 C1 C3 57.4(6)
Se1 P1 C1 C3 176.4(4)
Se2 P1 C1 C3 -63.4(5)
C1 P1 C4 C6 -76.7(6)
Se1 P1 C4 C6 165.3(5)
Se2 P1 C4 C6 46.3(5)
C1 P1 C4 C5 53.5(5)
Se1 P1 C4 C5 -64.6(5)
Se2 P1 C4 C5 176.5(4)
C10 P2 C7 C8 65.0(6)
Se3 P2 C7 C8 -56.8(6)
Se4 P2 C7 C8 -178.1(5)
C10 P2 C7 C9 -170.5(6)
Se3 P2 C7 C9 67.7(6)
Se4 P2 C7 C9 -53.6(6)
C7 P2 C10 C11 60.0(6)
Se3 P2 C10 C11 -178.1(4)
Se4 P2 C10 C11 -59.2(5)
C7 P2 C10 C12 -68.5(6)
Se3 P2 C10 C12 53.3(5)
Se4 P2 C10 C12 172.3(5)
C16 P3 C13 C14 173.9(6)
Se6 P3 C13 C14 57.1(7)
Se5 P3 C13 C14 -63.5(6)
C16 P3 C13 C15 -62.0(7)
Se6 P3 C13 C15 -178.9(5)
Se5 P3 C13 C15 60.6(6)
C13 P3 C16 C17 -48.3(6)
Se6 P3 C16 C17 71.1(5)
Se5 P3 C16 C17 -170.6(5)
C13 P3 C16 C18 81.1(6)
Se6 P3 C16 C18 -159.5(5)
Se5 P3 C16 C18 -41.1(6)
C22 P4 C19 C20 179.9(5)
Se7 P4 C19 C20 59.9(5)
Se8 P4 C19 C20 -60.0(5)
C22 P4 C19 C21 55.6(6)
Se7 P4 C19 C21 -64.3(5)
Se8 P4 C19 C21 175.8(4)
C19 P4 C22 C23 179.8(5)
Se7 P4 C22 C23 -61.2(6)
Se8 P4 C22 C23 58.9(6)
C19 P4 C22 C24 54.6(5)
Se7 P4 C22 C24 173.6(4)
Se8 P4 C22 C24 -66.3(5)
